data_7217021
loop_
_publ_author_name
'Zhu, Hai-Liang'
'Qi, Jin-Liang'
'Jiang, Aiqin'
'Wang, YanTing'
'Qin, Yajuan'
'Zhang, YaLiang'
'Li, YuJing'
'Rao, Bing'
'Zhang, YanQing'
'Yang, MengRu'

_publ_section_title
;
 Synthesis, Biological Evaluation, and Molecular Docking Studies of Novel
 Chalcone Oxime Derivatives as Potential Tubulin Polymerization Inhibitors
;
_journal_name_full 'RSC Advances'
_journal_paper_doi 10.1039/c4ra03803g
_journal_year 2014
_chemical_formula_sum 'C18 H19 N O3'
_chemical_formula_weight 297.35
_chemical_name_systematic
; 
 ? 
;
_space_group_IT_number 2
_symmetry_space_group_name_Hall '-P 1'
_symmetry_space_group_name_H-M 'P -1'
_atom_sites_solution_hydrogens geom
_atom_sites_solution_primary direct
_atom_sites_solution_secondary difmap
_audit_creation_method SHELXL-97
_cell_angle_alpha 72.258(5)
_cell_angle_beta 81.924(6)
_cell_angle_gamma 89.067(5)
_cell_formula_units_Z 2
_cell_length_a 5.8357(10)
_cell_length_b 9.4747(16)
_cell_length_c 14.918(3)
_cell_measurement_temperature 273(2)
_cell_volume 777.5(2)
_computing_structure_refinement 'SHELXL-97 (Sheldrick, 1997)'
_computing_structure_solution 'SHELXS-97 (Sheldrick, 1990)'
_diffrn_ambient_temperature 273(2)
_diffrn_measured_fraction_theta_full 0.996
_diffrn_measured_fraction_theta_max 0.996
_diffrn_radiation_monochromator graphite
_diffrn_radiation_source 'fine-focus sealed tube'
_diffrn_radiation_type MoK\a
_diffrn_radiation_wavelength 0.71073
_diffrn_reflns_av_R_equivalents 0.0389
_diffrn_reflns_av_sigmaI/netI 0.0578
_diffrn_reflns_limit_h_max 6
_diffrn_reflns_limit_h_min -6
_diffrn_reflns_limit_k_max 11
_diffrn_reflns_limit_k_min -10
_diffrn_reflns_limit_l_max 17
_diffrn_reflns_limit_l_min -16
_diffrn_reflns_number 6917
_diffrn_reflns_theta_full 25.07
_diffrn_reflns_theta_max 25.07
_diffrn_reflns_theta_min 2.26
_exptl_absorpt_coefficient_mu 0.132
_exptl_crystal_density_diffrn 1.470
_exptl_crystal_density_method 'not measured'
_exptl_crystal_F_000 352
_refine_diff_density_max 1.606
_refine_diff_density_min -0.523
_refine_diff_density_rms 0.114
_refine_ls_extinction_method none
_refine_ls_goodness_of_fit_ref 1.537
_refine_ls_hydrogen_treatment mixed
_refine_ls_matrix_type full
_refine_ls_number_parameters 199
_refine_ls_number_reflns 2735
_refine_ls_number_restraints 0
_refine_ls_restrained_S_all 1.537
_refine_ls_R_factor_all 0.1703
_refine_ls_R_factor_gt 0.1252
_refine_ls_shift/su_max 0.000
_refine_ls_shift/su_mean 0.000
_refine_ls_structure_factor_coef Fsqd
_refine_ls_weighting_details 'calc w=1/[\s^2^(Fo^2^)+(0.2000P)^2^+0.0000P] where P=(Fo^2^+2Fc^2^)/3'
_refine_ls_weighting_scheme calc
_refine_ls_wR_factor_gt 0.3787
_refine_ls_wR_factor_ref 0.4085
_reflns_number_gt 1716
_reflns_number_total 2735
_reflns_threshold_expression >2sigma(I)
_cod_data_source_file c4ra03803g3.cif
_cod_data_source_block mo_wyt_50_2_0m
_cod_database_code 7217021

loop_
_symmetry_equiv_pos_as_xyz
'x, y, z'
'-x, -y, -z'

loop_
_atom_site_label
_atom_site_type_symbol
_atom_site_fract_x
_atom_site_fract_y
_atom_site_fract_z
_atom_site_U_iso_or_equiv
_atom_site_adp_type
_atom_site_occupancy
_atom_site_symmetry_multiplicity
_atom_site_calc_flag
O3 O 1.1896(5) 1.0764(4) 0.0706(2) 0.0489(11) Uani 1 1 d
O2 O 0.5903(7) 0.4006(4) 0.1994(3) 0.0662(13) Uani 1 1 d
C9 C 1.2033(8) 0.5342(5) 0.3648(3) 0.0388(12) Uani 1 1 d
C14 C 1.3777(8) 0.8613(5) 0.1444(4) 0.0447(13) Uani 1 1 d
C13 C 1.1811(8) 0.9473(5) 0.1417(3) 0.0382(12) Uani 1 1 d
N1 N 1.3371(7) 0.5221(5) 0.4265(3) 0.0477(12) Uani 1 1 d
C10 C 1.1932(8) 0.6771(5) 0.2856(3) 0.0368(12) Uani 1 1 d
C15 C 1.3865(8) 0.7280(6) 0.2154(4) 0.0467(14) Uani 1 1 d
C11 C 0.9990(9) 0.7609(6) 0.2820(4) 0.0462(14) Uani 1 1 d
C7 C 0.9164(8) 0.3949(5) 0.3150(4) 0.0425(13) Uani 1 1 d
C6 C 0.7758(8) 0.2595(5) 0.3269(3) 0.0410(13) Uani 1 1 d
O1 O 1.4618(8) 0.6511(5) 0.4200(3) 0.0811(15) Uani 1 1 d
C5 C 0.6087(9) 0.2668(6) 0.2676(4) 0.0446(13) Uani 1 1 d
C12 C 0.9889(9) 0.8945(6) 0.2129(4) 0.0503(15) Uani 1 1 d
C8 C 1.0628(9) 0.4059(5) 0.3730(4) 0.0497(14) Uani 1 1 d
C17 C 0.9879(10) 1.1647(6) 0.0637(4) 0.0547(15) Uani 1 1 d
C4 C 0.4709(10) 0.1450(6) 0.2759(4) 0.0554(15) Uani 1 1 d
C1 C 0.8064(10) 0.1273(6) 0.3931(4) 0.0594(16) Uani 1 1 d
C2 C 0.6687(12) 0.0014(6) 0.4037(5) 0.0651(17) Uani 1 1 d
C3 C 0.5011(10) 0.0125(6) 0.3456(5) 0.0596(17) Uani 1 1 d
C16 C 0.4317(11) 0.4133(8) 0.1327(5) 0.074(2) Uani 1 1 d
C18 C 1.0443(10) 1.2983(6) -0.0217(5) 0.0646(17) Uani 1 1 d

loop_
_atom_site_aniso_label
_atom_site_aniso_U_11
_atom_site_aniso_U_22
_atom_site_aniso_U_33
_atom_site_aniso_U_23
_atom_site_aniso_U_13
_atom_site_aniso_U_12
O3 0.040(2) 0.043(2) 0.053(2) -0.0009(17) -0.0018(16) 0.0065(16)
O2 0.075(3) 0.056(3) 0.070(3) -0.009(2) -0.042(2) -0.008(2)
C9 0.039(3) 0.041(3) 0.034(3) -0.006(2) -0.010(2) -0.003(2)
C14 0.035(3) 0.041(3) 0.056(3) -0.013(3) -0.003(2) 0.001(2)
C13 0.034(3) 0.037(3) 0.041(3) -0.008(2) -0.004(2) -0.003(2)
N1 0.048(3) 0.046(3) 0.045(3) -0.0012(19) -0.019(2) -0.017(2)
C10 0.036(3) 0.040(3) 0.034(3) -0.008(2) -0.009(2) -0.009(2)
C15 0.036(3) 0.053(3) 0.049(3) -0.012(3) -0.004(2) -0.005(2)
C11 0.038(3) 0.050(3) 0.044(3) -0.006(2) 0.001(2) 0.001(2)
C7 0.040(3) 0.042(3) 0.047(3) -0.012(2) -0.010(2) -0.005(2)
C6 0.041(3) 0.036(3) 0.045(3) -0.012(2) -0.005(2) -0.007(2)
O1 0.093(3) 0.059(3) 0.086(3) -0.003(2) -0.034(3) -0.026(2)
C5 0.042(3) 0.043(3) 0.051(3) -0.018(2) -0.009(2) -0.003(2)
C12 0.036(3) 0.057(3) 0.053(3) -0.012(3) 0.001(2) 0.003(2)
C8 0.058(3) 0.033(3) 0.056(3) -0.005(2) -0.020(3) -0.004(2)
C17 0.053(3) 0.047(3) 0.058(3) -0.004(3) -0.013(3) 0.010(3)
C4 0.054(3) 0.049(3) 0.071(4) -0.030(3) -0.006(3) -0.007(3)
C1 0.064(4) 0.044(3) 0.065(4) -0.009(3) -0.014(3) -0.006(3)
C2 0.081(4) 0.049(4) 0.069(4) -0.021(3) -0.016(3) -0.006(3)
C3 0.058(4) 0.052(4) 0.068(4) -0.024(3) 0.006(3) -0.010(3)
C16 0.059(4) 0.104(5) 0.066(4) -0.022(4) -0.039(3) 0.001(3)
C18 0.072(4) 0.040(3) 0.077(4) -0.003(3) -0.028(3) 0.000(3)

loop_
_atom_type_symbol
_atom_type_description
_atom_type_scat_dispersion_real
_atom_type_scat_dispersion_imag
_atom_type_scat_source
C C 0.0033 0.0016 'International Tables Vol C Tables 4.2.6.8 and 6.1.1.4'
H H 0.0000 0.0000 'International Tables Vol C Tables 4.2.6.8 and 6.1.1.4'
N N 0.0061 0.0033 'International Tables Vol C Tables 4.2.6.8 and 6.1.1.4'
O O 0.0106 0.0060 'International Tables Vol C Tables 4.2.6.8 and 6.1.1.4'

loop_
_geom_angle_atom_site_label_1
_geom_angle_atom_site_label_2
_geom_angle_atom_site_label_3
_geom_angle
C13 O3 C17 118.4(4)
C5 O2 C16 119.6(4)
N1 C9 C8 117.4(4)
N1 C9 C10 121.1(4)
C8 C9 C10 121.5(4)
C15 C14 C13 121.2(4)
O3 C13 C14 117.0(4)
O3 C13 C12 124.7(4)
C14 C13 C12 118.4(4)
C9 N1 O1 116.1(4)
C11 C10 C15 119.1(4)
C11 C10 C9 120.8(4)
C15 C10 C9 120.1(4)
C14 C15 C10 119.6(5)
C10 C11 C12 122.0(4)
C8 C7 C6 124.4(5)
C1 C6 C5 118.7(4)
C1 C6 C7 122.4(5)
C5 C6 C7 118.9(4)
O2 C5 C4 121.7(5)
O2 C5 C6 116.7(4)
C4 C5 C6 121.6(5)
C11 C12 C13 119.8(5)
C7 C8 C9 126.6(5)
O3 C17 C18 106.9(4)
C5 C4 C3 118.6(5)
C6 C1 C2 121.1(5)
C3 C2 C1 119.0(6)
C2 C3 C4 120.9(5)

loop_
_geom_bond_atom_site_label_1
_geom_bond_atom_site_label_2
_geom_bond_distance
O3 C13 1.349(6)
O3 C17 1.430(6)
O2 C5 1.376(6)
O2 C16 1.430(6)
C9 N1 1.268(6)
C9 C8 1.441(7)
C9 C10 1.508(6)
C14 C15 1.385(7)
C14 C13 1.394(7)
C13 C12 1.413(7)
N1 O1 1.403(6)
C10 C11 1.371(7)
C10 C15 1.407(7)
C11 C12 1.374(7)
C7 C8 1.325(7)
C7 C6 1.485(6)
C6 C1 1.365(7)
C6 C5 1.393(7)
C5 C4 1.382(7)
C17 C18 1.499(8)
C4 C3 1.392(8)
C1 C2 1.405(8)
C2 C3 1.377(9)
